data_7042530
loop_
_publ_author_name
'Valkonen, Arto'
'Lombardo, Giuseppe M.'
'Rissanen, Kari'
'Punzo, Francesco'
'Cametti, Massimo'

_publ_section_title
;
 X-Ray crystallographic and computational study on uranyl-salophen
 complexes bearing nitro groups.
;
_journal_issue 16
_journal_name_full 'Dalton transactions (Cambridge, England : 2003)'
_journal_page_first 5240
_journal_page_last 5249
_journal_paper_doi 10.1039/c6dt04773d
_journal_volume 46
_journal_year 2017
_chemical_formula_moiety 'C21 H17 N3 O7 U, C H4 O'
_chemical_formula_sum 'C22 H21 N3 O8 U'
_chemical_formula_weight 693.45
_chemical_name_systematic
;
 ?
;
_space_group_crystal_system triclinic
_space_group_IT_number 2
_space_group_name_Hall '-P 1'
_space_group_name_H-M_alt 'P -1'
_symmetry_space_group_name_Hall '-P 1'
_symmetry_space_group_name_H-M 'P -1'
_atom_sites_solution_hydrogens mixed
_audit_creation_method SHELXL-2013
_audit_update_record
;
2016-11-27 deposited with the CCDC.
2017-03-20 downloaded from the CCDC.
;
_cell_angle_alpha 74.707(2)
_cell_angle_beta 81.9930(10)
_cell_angle_gamma 84.047(2)
_cell_formula_units_Z 2
_cell_length_a 7.7986(2)
_cell_length_b 11.3229(2)
_cell_length_c 13.4185(3)
_cell_measurement_reflns_used 11548
_cell_measurement_temperature 123(2)
_cell_measurement_theta_max 28.283
_cell_measurement_theta_min 0.407
_cell_volume 1129.01(4)
_computing_cell_refinement 'DENZO-SMN (Otwinowski & Minor, 1997)'
_computing_data_collection 'Collect (Bruker, 2004)'
_computing_data_reduction 'DENZO-SMN (Otwinowski & Minor, 1997)'
_computing_molecular_graphics 'SHELXL-2013 (Sheldrick, 2013)'
_computing_publication_material 'SHELXL-2013 (Sheldrick, 2013)'
_computing_structure_refinement 'SHELXL-2013 (Sheldrick, 2013)'
_computing_structure_solution 'SIR-2002 (Burla, et al., 2003)'
_diffrn_ambient_temperature 123(2)
_diffrn_detector_area_resol_mean 9
_diffrn_measured_fraction_theta_full 0.996
_diffrn_measured_fraction_theta_max 0.996
_diffrn_measurement_device_type 'Bruker Kappa APEX-II'
_diffrn_measurement_method '\f and \w scans'
_diffrn_radiation_monochromator graphite
_diffrn_radiation_source 'fine-focus sealed tube'
_diffrn_radiation_type MoK\a
_diffrn_radiation_wavelength 0.71073
_diffrn_reflns_av_R_equivalents 0.0404
_diffrn_reflns_av_unetI/netI 0.0466
_diffrn_reflns_Laue_measured_fraction_full 0.996
_diffrn_reflns_Laue_measured_fraction_max 0.996
_diffrn_reflns_limit_h_max 9
_diffrn_reflns_limit_h_min -8
_diffrn_reflns_limit_k_max 13
_diffrn_reflns_limit_k_min -13
_diffrn_reflns_limit_l_max 16
_diffrn_reflns_limit_l_min -16
_diffrn_reflns_number 6897
_diffrn_reflns_point_group_measured_fraction_full 0.996
_diffrn_reflns_point_group_measured_fraction_max 0.996
_diffrn_reflns_theta_full 25.242
_diffrn_reflns_theta_max 25.244
_diffrn_reflns_theta_min 2.122
_exptl_absorpt_coefficient_mu 7.243
_exptl_absorpt_correction_T_max 0.7453
_exptl_absorpt_correction_T_min 0.4218
_exptl_absorpt_correction_type empirical
_exptl_absorpt_process_details 'Denzo-SMN (Otwinowski & Minor, 1997)'
_exptl_crystal_colour orange
_exptl_crystal_density_diffrn 2.040
_exptl_crystal_description plate
_exptl_crystal_F_000 660
_exptl_crystal_size_max 0.140
_exptl_crystal_size_mid 0.080
_exptl_crystal_size_min 0.040
_refine_diff_density_max 2.524
_refine_diff_density_min -1.334
_refine_diff_density_rms 0.203
_refine_ls_extinction_method none
_refine_ls_goodness_of_fit_ref 1.065
_refine_ls_hydrogen_treatment mixed
_refine_ls_matrix_type full
_refine_ls_number_parameters 317
_refine_ls_number_reflns 4081
_refine_ls_number_restraints 2
_refine_ls_restrained_S_all 1.065
_refine_ls_R_factor_all 0.0423
_refine_ls_R_factor_gt 0.0372
_refine_ls_shift/su_max 0.001
_refine_ls_shift/su_mean 0.000
_refine_ls_structure_factor_coef Fsqd
_refine_ls_weighting_details 'w=1/[\s^2^(Fo^2^)+(0.0426P)^2^+12.0728P] where P=(Fo^2^+2Fc^2^)/3'
_refine_ls_weighting_scheme calc
_refine_ls_wR_factor_gt 0.0956
_refine_ls_wR_factor_ref 0.0988
_reflns_Friedel_coverage 0.000
_reflns_number_gt 3750
_reflns_number_total 4081
_reflns_threshold_expression 'I > 2\s(I)'
_cod_data_source_file c6dt04773d2.cif
_cod_data_source_block 2_MeOH
_cod_depositor_comments 'Adding full bibliography for 7042530--7042535.cif.'
_cod_database_code 7042530
_shelx_space_group_comment
;
The symmetry employed for this shelxl refinement is uniquely defined
by the following loop, which should always be used as a source of
symmetry information in preference to the above space-group names.
They are only intended as comments.
;
_shelx_estimated_absorpt_t_min 0.430
_shelx_estimated_absorpt_t_max 0.760
_shelxl_version_number 2013-4

loop_
_space_group_symop_operation_xyz
'x, y, z'
'-x, -y, -z'

loop_
_atom_site_label
_atom_site_type_symbol
_atom_site_fract_x
_atom_site_fract_y
_atom_site_fract_z
_atom_site_U_iso_or_equiv
_atom_site_adp_type
_atom_site_occupancy
_atom_site_site_symmetry_order
_atom_site_calc_flag
_atom_site_refinement_flags_posn
_atom_site_refinement_flags_adp
U1 U 0.31823(3) 0.31033(2) 0.39732(2) 0.01620(11) Uani 1 1 d . .
O2 O 0.5384(7) 0.2773(5) 0.4228(4) 0.0222(12) Uani 1 1 d . .
O3 O 0.1020(7) 0.3394(5) 0.3650(4) 0.0232(12) Uani 1 1 d . .
O4 O 0.3949(7) 0.4751(5) 0.2652(4) 0.0220(12) Uani 1 1 d . .
O5 O 0.2170(8) 0.2251(5) 0.5608(4) 0.0259(13) Uani 1 1 d . .
O6 O 0.2913(8) 0.4811(5) 0.4800(4) 0.0247(12) Uani 1 1 d D .
H6 H 0.310(13) 0.479(9) 0.540(3) 0.03(3) Uiso 1 1 d D .
O10 O 0.7115(8) -0.0087(6) 0.0009(5) 0.0361(15) Uani 1 1 d . .
O11 O 0.6767(9) -0.1982(6) 0.0843(5) 0.0388(16) Uani 1 1 d . .
O12 O 0.3373(8) 0.4318(5) 0.6767(4) 0.0249(12) Uani 1 1 d D .
H12O H 0.417(9) 0.468(8) 0.689(7) 0.03(3) Uiso 1 1 d D .
N7 N 0.3776(8) 0.2427(6) 0.2301(5) 0.0193(13) Uani 1 1 d . .
N8 N 0.3084(8) 0.0765(6) 0.4193(5) 0.0189(13) Uani 1 1 d . .
N9 N 0.6561(9) -0.0874(6) 0.0784(5) 0.0258(15) Uani 1 1 d . .
C1 C 0.3299(10) 0.5195(7) 0.1751(6) 0.0198(16) Uani 1 1 d . .
C2 C 0.2873(10) 0.6465(7) 0.1393(6) 0.0233(17) Uani 1 1 d . .
H2 H 0.3065 0.7008 0.1793 0.028 Uiso 1 1 calc R U
C3 C 0.2173(11) 0.6928(8) 0.0458(7) 0.0295(19) Uani 1 1 d . .
H3 H 0.1846 0.7780 0.0242 0.035 Uiso 1 1 calc R U
C4 C 0.1942(12) 0.6172(8) -0.0168(7) 0.033(2) Uani 1 1 d . .
H4 H 0.1499 0.6503 -0.0817 0.040 Uiso 1 1 calc R U
C5 C 0.2369(13) 0.4928(8) 0.0171(7) 0.032(2) Uani 1 1 d . .
H5 H 0.2221 0.4405 -0.0255 0.039 Uiso 1 1 calc R U
C6 C 0.3018(11) 0.4418(7) 0.1131(6) 0.0239(17) Uani 1 1 d . .
C7 C 0.3417(10) 0.3098(7) 0.1407(6) 0.0203(16) Uani 1 1 d . .
H7 H 0.3412 0.2688 0.0875 0.024 Uiso 1 1 calc R U
C8 C 0.4292(9) 0.1157(7) 0.2379(6) 0.0162(15) Uani 1 1 d . .
C9 C 0.5186(10) 0.0769(7) 0.1550(6) 0.0208(16) Uani 1 1 d . .
H9 H 0.5505 0.1344 0.0910 0.025 Uiso 1 1 calc R U
C10 C 0.5615(9) -0.0479(7) 0.1665(6) 0.0207(16) Uani 1 1 d . .
C11 C 0.5229(10) -0.1343(7) 0.2589(6) 0.0235(17) Uani 1 1 d . .
H11 H 0.5525 -0.2192 0.2650 0.028 Uiso 1 1 calc R U
C12 C 0.4401(10) -0.0932(7) 0.3420(6) 0.0218(16) Uani 1 1 d . .
H12 H 0.4153 -0.1510 0.4068 0.026 Uiso 1 1 calc R U
C13 C 0.3905(9) 0.0320(7) 0.3344(6) 0.0171(15) Uani 1 1 d . .
C14 C 0.2319(9) -0.0022(7) 0.4986(6) 0.0217(16) Uani 1 1 d . .
H14 H 0.2293 -0.0826 0.4899 0.026 Uiso 1 1 calc R U
C15 C 0.1439(10) 0.1288(7) 0.6235(6) 0.0220(17) Uani 1 1 d . .
C16 C 0.0559(11) 0.1384(8) 0.7214(6) 0.0279(18) Uani 1 1 d . .
H16 H 0.0412 0.2154 0.7383 0.034 Uiso 1 1 calc R U
C17 C -0.0078(11) 0.0367(9) 0.7914(7) 0.0306(19) Uani 1 1 d . .
H17 H -0.0603 0.0425 0.8584 0.037 Uiso 1 1 calc R U
C18 C 0.0040(11) -0.0780(9) 0.7647(7) 0.034(2) Uani 1 1 d . .
H18 H -0.0427 -0.1475 0.8134 0.041 Uiso 1 1 calc R U
C19 C 0.0819(10) -0.0883(8) 0.6698(7) 0.0277(18) Uani 1 1 d . .
H19 H 0.0897 -0.1649 0.6525 0.033 Uiso 1 1 calc R U
C20 C 0.1519(9) 0.0162(7) 0.5963(6) 0.0193(16) Uani 1 1 d . .
C21 C 0.2073(11) 0.6007(7) 0.4463(6) 0.0258(18) Uani 1 1 d . .
H21A H 0.2842 0.6519 0.3915 0.039 Uiso 1 1 calc R U
H21B H 0.1808 0.6381 0.5052 0.039 Uiso 1 1 calc R U
H21C H 0.0994 0.5941 0.4191 0.039 Uiso 1 1 calc R U
C22 C 0.1855(12) 0.4602(9) 0.7412(7) 0.037(2) Uani 1 1 d . .
H22A H 0.1772 0.3979 0.8078 0.055 Uiso 1 1 calc R U
H22B H 0.0825 0.4613 0.7065 0.055 Uiso 1 1 calc R U
H22C H 0.1924 0.5410 0.7537 0.055 Uiso 1 1 calc R U

loop_
_atom_site_aniso_label
_atom_site_aniso_U_11
_atom_site_aniso_U_22
_atom_site_aniso_U_33
_atom_site_aniso_U_23
_atom_site_aniso_U_13
_atom_site_aniso_U_12
U1 0.01901(16) 0.01523(16) 0.01395(16) -0.00355(11) -0.00050(10) -0.00166(10)
O2 0.019(3) 0.026(3) 0.019(3) -0.003(2) -0.001(2) 0.001(2)
O3 0.019(3) 0.024(3) 0.026(3) -0.010(2) -0.002(2) 0.004(2)
O4 0.028(3) 0.023(3) 0.013(3) 0.000(2) -0.006(2) -0.004(2)
O5 0.044(3) 0.019(3) 0.011(3) -0.002(2) 0.005(2) 0.000(2)
O6 0.040(3) 0.016(3) 0.019(3) -0.008(2) -0.002(3) 0.002(2)
O10 0.042(4) 0.032(3) 0.029(3) -0.007(3) 0.016(3) -0.003(3)
O11 0.057(4) 0.025(3) 0.032(4) -0.012(3) 0.003(3) 0.013(3)
O12 0.030(3) 0.020(3) 0.028(3) -0.011(2) -0.005(3) -0.006(2)
N7 0.023(3) 0.016(3) 0.018(3) -0.002(3) 0.001(3) -0.005(2)
N8 0.020(3) 0.016(3) 0.019(3) 0.000(3) -0.001(3) -0.004(2)
N9 0.029(4) 0.026(4) 0.023(4) -0.010(3) -0.001(3) 0.004(3)
C1 0.019(4) 0.018(4) 0.020(4) -0.001(3) -0.001(3) -0.005(3)
C2 0.028(4) 0.017(4) 0.024(4) -0.003(3) -0.006(3) -0.002(3)
C3 0.035(5) 0.021(4) 0.029(5) -0.001(3) 0.000(4) -0.004(3)
C4 0.045(5) 0.028(5) 0.028(5) 0.000(4) -0.016(4) -0.003(4)
C5 0.048(5) 0.024(4) 0.027(5) -0.006(4) -0.011(4) -0.003(4)
C6 0.034(4) 0.017(4) 0.019(4) 0.000(3) -0.006(3) -0.003(3)
C7 0.023(4) 0.019(4) 0.019(4) -0.006(3) -0.001(3) -0.002(3)
C8 0.014(3) 0.019(4) 0.018(4) -0.005(3) -0.008(3) 0.002(3)
C9 0.022(4) 0.021(4) 0.018(4) -0.004(3) -0.001(3) 0.000(3)
C10 0.016(4) 0.025(4) 0.021(4) -0.006(3) -0.001(3) -0.001(3)
C11 0.019(4) 0.024(4) 0.030(5) -0.009(3) -0.011(3) 0.004(3)
C12 0.028(4) 0.016(4) 0.021(4) -0.002(3) -0.008(3) 0.002(3)
C13 0.018(3) 0.020(4) 0.018(4) -0.010(3) -0.006(3) 0.000(3)
C14 0.016(4) 0.022(4) 0.026(4) -0.002(3) -0.005(3) -0.001(3)
C15 0.020(4) 0.031(4) 0.011(4) 0.002(3) -0.004(3) 0.001(3)
C16 0.029(4) 0.031(5) 0.018(4) -0.001(3) 0.002(3) 0.004(3)
C17 0.021(4) 0.049(5) 0.020(4) -0.009(4) 0.006(3) -0.004(4)
C18 0.028(4) 0.040(5) 0.027(5) 0.005(4) 0.003(4) -0.014(4)
C19 0.018(4) 0.031(5) 0.031(5) -0.002(4) -0.004(3) -0.005(3)
C20 0.013(3) 0.023(4) 0.018(4) 0.001(3) -0.001(3) -0.003(3)
C21 0.029(4) 0.023(4) 0.023(4) -0.006(3) 0.001(3) 0.003(3)
C22 0.038(5) 0.039(5) 0.030(5) -0.010(4) -0.003(4) 0.008(4)

loop_
_atom_type_symbol
_atom_type_description
_atom_type_scat_dispersion_real
_atom_type_scat_dispersion_imag
_atom_type_scat_source
C C 0.0033 0.0016 'International Tables Vol C Tables 4.2.6.8 and 6.1.1.4'
H H 0.0000 0.0000 'International Tables Vol C Tables 4.2.6.8 and 6.1.1.4'
N N 0.0061 0.0033 'International Tables Vol C Tables 4.2.6.8 and 6.1.1.4'
O O 0.0106 0.0060 'International Tables Vol C Tables 4.2.6.8 and 6.1.1.4'
U U -9.6767 9.6646 'International Tables Vol C Tables 4.2.6.8 and 6.1.1.4'

loop_
_geom_angle_atom_site_label_1
_geom_angle_atom_site_label_2
_geom_angle_atom_site_label_3
_geom_angle
O3 U1 O2 176.4(2)
O3 U1 O5 89.4(2)
O2 U1 O5 92.9(2)
O3 U1 O4 88.8(2)
O2 U1 O4 90.3(2)
O5 U1 O4 152.2(2)
O3 U1 O6 92.8(2)
O2 U1 O6 90.4(2)
O5 U1 O6 76.74(19)
O4 U1 O6 75.65(19)
O3 U1 N7 83.8(2)
O2 U1 N7 92.6(2)
O5 U1 N7 135.8(2)
O4 U1 N7 71.5(2)
O6 U1 N7 147.04(19)
O3 U1 N8 91.8(2)
O2 U1 N8 86.4(2)
O5 U1 N8 71.5(2)
O4 U1 N8 136.2(2)
O6 U1 N8 147.88(19)
N7 U1 N8 65.1(2)
C1 O4 U1 129.1(5)
C15 O5 U1 144.6(5)
C21 O6 U1 128.3(5)
C21 O6 H6 103(7)
U1 O6 H6 128(7)
C22 O12 H12O 106(7)
C7 N7 C8 117.5(7)
C7 N7 U1 124.4(5)
C8 N7 U1 117.3(4)
C14 N8 C13 117.6(7)
C14 N8 U1 127.0(5)
C13 N8 U1 115.4(4)
O11 N9 O10 123.0(7)
O11 N9 C10 118.3(7)
O10 N9 C10 118.7(7)
O4 C1 C6 121.3(7)
O4 C1 C2 120.4(7)
C6 C1 C2 118.3(7)
C3 C2 C1 120.4(8)
C3 C2 H2 119.8
C1 C2 H2 119.8
C4 C3 C2 121.4(8)
C4 C3 H3 119.3
C2 C3 H3 119.3
C5 C4 C3 118.7(8)
C5 C4 H4 120.7
C3 C4 H4 120.7
C4 C5 C6 121.6(8)
C4 C5 H5 119.2
C6 C5 H5 119.2
C5 C6 C1 119.5(7)
C5 C6 C7 116.7(7)
C1 C6 C7 123.8(7)
N7 C7 C6 126.6(7)
N7 C7 H7 116.7
C6 C7 H7 116.7
C9 C8 C13 120.8(7)
C9 C8 N7 121.5(7)
C13 C8 N7 117.7(6)
C8 C9 C10 118.9(7)
C8 C9 H9 120.5
C10 C9 H9 120.5
C11 C10 C9 122.5(7)
C11 C10 N9 119.2(7)
C9 C10 N9 118.3(7)
C12 C11 C10 117.6(7)
C12 C11 H11 121.2
C10 C11 H11 121.2
C11 C12 C13 122.3(7)
C11 C12 H12 118.8
C13 C12 H12 118.8
C8 C13 C12 117.7(7)
C8 C13 N8 119.0(6)
C12 C13 N8 123.2(7)
N8 C14 C20 128.9(8)
N8 C14 H14 115.6
C20 C14 H14 115.6
O5 C15 C20 121.7(7)
O5 C15 C16 119.1(8)
C20 C15 C16 119.2(7)
C17 C16 C15 120.0(8)
C17 C16 H16 120.0
C15 C16 H16 120.0
C16 C17 C18 120.6(8)
C16 C17 H17 119.7
C18 C17 H17 119.7
C19 C18 C17 120.4(8)
C19 C18 H18 119.8
C17 C18 H18 119.8
C18 C19 C20 119.9(8)
C18 C19 H19 120.0
C20 C19 H19 120.0
C15 C20 C19 119.7(7)
C15 C20 C14 123.7(7)
C19 C20 C14 116.5(7)
O6 C21 H21A 109.5
O6 C21 H21B 109.5
H21A C21 H21B 109.5
O6 C21 H21C 109.5
H21A C21 H21C 109.5
H21B C21 H21C 109.5
O12 C22 H22A 109.5
O12 C22 H22B 109.5
H22A C22 H22B 109.5
O12 C22 H22C 109.5
H22A C22 H22C 109.5
H22B C22 H22C 109.5

loop_
_geom_bond_atom_site_label_1
_geom_bond_atom_site_label_2
_geom_bond_distance
U1 O3 1.776(5)
U1 O2 1.780(5)
U1 O5 2.219(5)
U1 O4 2.275(5)
U1 O6 2.449(5)
U1 N7 2.527(6)
U1 N8 2.594(6)
O4 C1 1.330(9)
O5 C15 1.317(10)
O6 C21 1.429(9)
O6 H6 0.84(2)
O10 N9 1.236(9)
O11 N9 1.231(9)
O12 C22 1.428(11)
O12 H12O 0.84(2)
N7 C7 1.289(10)
N7 C8 1.432(9)
N8 C14 1.309(10)
N8 C13 1.412(10)
N9 C10 1.452(10)
C1 C6 1.411(11)
C1 C2 1.411(11)
C2 C3 1.390(12)
C2 H2 0.9500
C3 C4 1.386(13)
C3 H3 0.9500
C4 C5 1.381(12)
C4 H4 0.9500
C5 C6 1.407(12)
C5 H5 0.9500
C6 C7 1.454(11)
C7 H7 0.9500
C8 C9 1.377(11)
C8 C13 1.402(10)
C9 C10 1.391(11)
C9 H9 0.9500
C10 C11 1.380(11)
C11 C12 1.374(12)
C11 H11 0.9500
C12 C13 1.410(10)
C12 H12 0.9500
C14 C20 1.429(11)
C14 H14 0.9500
C15 C20 1.408(12)
C15 C16 1.421(11)
C16 C17 1.368(12)
C16 H16 0.9500
C17 C18 1.426(14)
C17 H17 0.9500
C18 C19 1.360(13)
C18 H18 0.9500
C19 C20 1.428(11)
C19 H19 0.9500
C21 H21A 0.9800
C21 H21B 0.9800
C21 H21C 0.9800
C22 H22A 0.9800
C22 H22B 0.9800
C22 H22C 0.9800

loop_
_geom_hbond_atom_site_label_D
_geom_hbond_atom_site_label_H
_geom_hbond_atom_site_label_A
_geom_hbond_distance_DH
_geom_hbond_distance_HA
_geom_hbond_distance_DA
_geom_hbond_angle_DHA
_geom_hbond_site_symmetry_A
O6 H6 O12 0.84(2) 1.80(3) 2.618(8) 165(10) .
O12 H12O O4 0.84(2) 1.90(3) 2.725(8) 170(9) 2_666

loop_
_geom_torsion_atom_site_label_1
_geom_torsion_atom_site_label_2
_geom_torsion_atom_site_label_3
_geom_torsion_atom_site_label_4
_geom_torsion
U1 O4 C1 C6 -46.8(10)
U1 O4 C1 C2 133.2(6)
O4 C1 C2 C3 -179.2(7)
C6 C1 C2 C3 0.8(12)
C1 C2 C3 C4 -2.7(13)
C2 C3 C4 C5 2.1(14)
C3 C4 C5 C6 0.4(15)
C4 C5 C6 C1 -2.2(14)
C4 C5 C6 C7 179.8(9)
O4 C1 C6 C5 -178.4(8)
C2 C1 C6 C5 1.6(12)
O4 C1 C6 C7 -0.6(12)
C2 C1 C6 C7 179.4(7)
C8 N7 C7 C6 -174.2(7)
U1 N7 C7 C6 15.9(11)
C5 C6 C7 N7 -169.1(8)
C1 C6 C7 N7 13.0(13)
C7 N7 C8 C9 31.6(10)
U1 N7 C8 C9 -157.9(6)
C7 N7 C8 C13 -150.5(7)
U1 N7 C8 C13 20.0(8)
C13 C8 C9 C10 3.7(11)
N7 C8 C9 C10 -178.5(7)
C8 C9 C10 C11 -2.2(12)
C8 C9 C10 N9 -179.9(7)
O11 N9 C10 C11 10.4(11)
O10 N9 C10 C11 -169.9(7)
O11 N9 C10 C9 -171.8(7)
O10 N9 C10 C9 7.9(11)
C9 C10 C11 C12 -0.5(11)
N9 C10 C11 C12 177.2(7)
C10 C11 C12 C13 1.8(11)
C9 C8 C13 C12 -2.5(11)
N7 C8 C13 C12 179.6(6)
C9 C8 C13 N8 176.0(7)
N7 C8 C13 N8 -2.0(10)
C11 C12 C13 C8 -0.3(11)
C11 C12 C13 N8 -178.7(7)
C14 N8 C13 C8 161.8(7)
U1 N8 C13 C8 -16.3(8)
C14 N8 C13 C12 -19.8(10)
U1 N8 C13 C12 162.1(6)
C13 N8 C14 C20 174.8(7)
U1 N8 C14 C20 -7.4(11)
U1 O5 C15 C20 20.1(13)
U1 O5 C15 C16 -160.4(7)
O5 C15 C16 C17 -174.3(8)
C20 C15 C16 C17 5.2(12)
C15 C16 C17 C18 -3.8(13)
C16 C17 C18 C19 1.3(13)
C17 C18 C19 C20 -0.2(13)
O5 C15 C20 C19 175.4(7)
C16 C15 C20 C19 -4.1(11)
O5 C15 C20 C14 -2.7(12)
C16 C15 C20 C14 177.8(7)
C18 C19 C20 C15 1.6(11)
C18 C19 C20 C14 179.9(7)
N8 C14 C20 C15 -0.3(12)
N8 C14 C20 C19 -178.5(7)
